data_7117526
loop_
_publ_author_name
'Lei Mei'
'Lin Wang'
'Li-yong Yuan'
'Shu-wen An'
'Yu-liang Zhao'
'Zhi-fang Chai'
'Peter C. Burns'
'Wei-qun Shi'

_publ_section_title
;
 Supramolecular inclusion-based molecular integral rigidity: a feasible
 strategy for controlling the structural connectivity of uranyl
 polyrotaxane networks
;
_journal_name_full Chem.Commun.
_journal_page_first 11990
_journal_paper_doi 10.1039/C5cc04409J
_journal_volume 51
_journal_year 2015
_chemical_formula_sum 'C108 H112 Br2 N52 O34 U'
_chemical_formula_weight 3080.35
_chemical_name_systematic u3
_space_group_IT_number 2
_symmetry_cell_setting triclinic
_symmetry_space_group_name_Hall '-P 1'
_symmetry_space_group_name_H-M 'P -1'
_atom_sites_solution_hydrogens geom
_atom_sites_solution_primary direct
_atom_sites_solution_secondary difmap
_audit_block_doi 10.5517/cc14j2j8
_audit_creation_method SHELXL-97
_audit_update_record
;
2015-04-07 deposited with the CCDC.
2015-06-22 downloaded from the CCDC.
;
_cell_angle_alpha 89.597(2)
_cell_angle_beta 82.238(2)
_cell_angle_gamma 84.826(2)
_cell_formula_units_Z 1
_cell_length_a 12.6458(3)
_cell_length_b 15.6109(3)
_cell_length_c 17.1344(5)
_cell_measurement_temperature 293(2)
_cell_volume 3337.85(14)
_computing_structure_refinement 'SHELXL-97 (Sheldrick, 1997)'
_computing_structure_solution 'SHELXS-97 (Sheldrick, 1990)'
_diffrn_ambient_temperature 293(2)
_diffrn_measured_fraction_theta_full 0.999
_diffrn_measured_fraction_theta_max 0.999
_diffrn_radiation_monochromator graphite
_diffrn_radiation_source 'fine-focus sealed tube'
_diffrn_radiation_type CuK\a
_diffrn_radiation_wavelength 1.54184
_diffrn_reflns_av_R_equivalents 0.0240
_diffrn_reflns_av_sigmaI/netI 0.0302
_diffrn_reflns_limit_h_max 15
_diffrn_reflns_limit_h_min -15
_diffrn_reflns_limit_k_max 11
_diffrn_reflns_limit_k_min -18
_diffrn_reflns_limit_l_max 20
_diffrn_reflns_limit_l_min -20
_diffrn_reflns_number 23885
_diffrn_reflns_theta_full 67.08
_diffrn_reflns_theta_max 67.08
_diffrn_reflns_theta_min 3.54
_exptl_absorpt_coefficient_mu 4.935
_exptl_crystal_colour yellow
_exptl_crystal_density_diffrn 1.532
_exptl_crystal_density_method 'not measured'
_exptl_crystal_description prism
_exptl_crystal_F_000 1558
_refine_diff_density_max 3.189
_refine_diff_density_min -2.522
_refine_diff_density_rms 0.123
_refine_ls_extinction_method none
_refine_ls_goodness_of_fit_ref 1.045
_refine_ls_hydrogen_treatment mixed
_refine_ls_matrix_type full
_refine_ls_number_parameters 927
_refine_ls_number_reflns 11910
_refine_ls_number_restraints 0
_refine_ls_restrained_S_all 1.045
_refine_ls_R_factor_all 0.0484
_refine_ls_R_factor_gt 0.0484
_refine_ls_shift/su_max 0.000
_refine_ls_shift/su_mean 0.000
_refine_ls_structure_factor_coef Fsqd
_refine_ls_weighting_details 'calc w=1/[\s^2^(Fo^2^)+(0.0911P)^2^+8.3360P] where P=(Fo^2^+2Fc^2^)/3'
_refine_ls_weighting_scheme calc
_refine_ls_wR_factor_gt 0.1329
_refine_ls_wR_factor_ref 0.1329
_reflns_number_gt 11909
_reflns_number_total 11910
_reflns_threshold_expression >2sigma(I)
_cod_data_source_file c5cc04409j2.cif
_cod_data_source_block 3
_cod_original_cell_volume 3337.86(15)
_cod_original_sg_symbol_H-M p-1
_cod_database_code 7117526

loop_
_symmetry_equiv_pos_as_xyz
'x, y, z'
'-x, -y, -z'

loop_
_atom_site_label
_atom_site_type_symbol
_atom_site_fract_x
_atom_site_fract_y
_atom_site_fract_z
_atom_site_U_iso_or_equiv
_atom_site_adp_type
_atom_site_occupancy
_atom_site_symmetry_multiplicity
_atom_site_calc_flag
_atom_site_refinement_flags
_atom_site_disorder_assembly
_atom_site_disorder_group
U1 U -0.5000 1.0000 1.0000 0.02584(9) Uani 1 2 d S . .
O8 O -0.1783(3) 0.8782(2) 0.30192(18) 0.0288(7) Uani 1 1 d . . .
O9 O -0.1778(2) 0.8643(2) 0.71610(18) 0.0262(6) Uani 1 1 d . . .
O15 O 0.3046(3) 0.4589(2) 1.11532(19) 0.0299(7) Uani 1 1 d . . .
O11 O 0.0030(3) 0.7249(2) 0.59784(18) 0.0282(7) Uani 1 1 d . . .
O12 O -0.3597(3) 1.0146(2) 0.4247(2) 0.0356(8) Uani 1 1 d . . .
O14 O 0.1127(3) 0.3571(2) 0.75375(19) 0.0303(7) Uani 1 1 d . . .
O13 O -0.1051(3) 1.0541(2) 0.7725(2) 0.0309(7) Uani 1 1 d . . .
O10 O -0.2587(3) 1.2084(2) 0.47212(19) 0.0315(7) Uani 1 1 d . . .
O16 O 0.3433(3) 0.5996(2) 0.9472(2) 0.0333(7) Uani 1 1 d . . .
O17 O 0.1483(3) 0.7684(2) 0.9207(2) 0.0356(8) Uani 1 1 d . . .
O7 O -0.6069(6) 0.9679(5) 0.9121(5) 0.029(2) Uani 0.502(10) 1 d P A 1
O19 O -0.0739(3) 0.7900(2) 1.0671(2) 0.0373(8) Uani 1 1 d . . .
O18 O -0.0773(3) 0.5199(2) 0.7328(3) 0.0429(9) Uani 1 1 d . . .
N1 N -0.0519(3) 0.7828(2) 0.3505(2) 0.0244(8) Uani 1 1 d . . .
N2 N -0.3106(3) 0.9584(2) 0.6764(2) 0.0237(7) Uani 1 1 d . . .
N4 N -0.0833(3) 0.6584(3) 0.7783(2) 0.0275(8) Uani 1 1 d . . .
N5 N -0.1442(3) 0.7416(3) 0.5307(2) 0.0251(8) Uani 1 1 d . . .
N6 N -0.2594(3) 1.0952(2) 0.7188(2) 0.0260(8) Uani 1 1 d . . .
N8 N 0.0162(3) 0.7101(3) 0.4631(2) 0.0258(8) Uani 1 1 d . . .
N9 N 0.2115(3) 0.4751(3) 0.7436(2) 0.0309(9) Uani 1 1 d . . .
N10 N -0.1481(3) 0.7749(3) 0.9525(2) 0.0307(8) Uani 1 1 d . . .
N11 N -0.2324(3) 0.7290(3) 1.0647(2) 0.0276(8) Uani 1 1 d . . .
N12 N -0.3440(3) 0.8916(3) 0.4999(2) 0.0281(8) Uani 1 1 d . . .
N13 N -0.3119(3) 1.1489(3) 0.5935(2) 0.0268(8) Uani 1 1 d . . .
N14 N 0.2920(3) 0.5725(3) 0.8257(2) 0.0296(8) Uani 1 1 d . . .
N15 N -0.1265(3) 1.1803(3) 0.7027(2) 0.0270(8) Uani 1 1 d . . .
N16 N -0.2740(3) 0.8318(2) 0.6168(2) 0.0256(8) Uani 1 1 d . . .
N17 N 0.3236(3) 0.3697(2) 1.0071(2) 0.0264(8) Uani 1 1 d . . .
N19 N 0.3545(3) 0.4629(3) 0.8948(2) 0.0270(8) Uani 1 1 d . . .
N20 N -0.2350(3) 0.6725(2) 0.8812(2) 0.0257(8) Uani 1 1 d . . .
N21 N 0.0060(3) 0.7592(3) 0.8510(2) 0.0307(8) Uani 1 1 d . . .
N22 N -0.2175(3) 0.7959(3) 0.4131(2) 0.0272(8) Uani 1 1 d . . .
N23 N 0.1638(3) 0.6918(3) 0.8045(2) 0.0299(8) Uani 1 1 d . . .
N24 N 0.0739(3) 0.5914(3) 0.7329(2) 0.0301(8) Uani 1 1 d . . .
N25 N -0.1904(3) 1.2439(2) 0.5847(2) 0.0249(8) Uani 1 1 d . . .
N26 N 0.2534(3) 0.3689(3) 0.8244(2) 0.0258(8) Uani 1 1 d . . .
N28 N -0.3838(3) 1.0178(3) 0.5605(2) 0.0285(8) Uani 1 1 d . . .
C65 C -0.6364(11) 0.9523(8) 0.8765(8) 0.025(2) Uani 0.498(10) 1 d P A 2
C4 C -0.9316(4) 0.9128(3) 0.6569(3) 0.0288(10) Uani 1 1 d . . .
H4A H -1.0028 0.9196 0.6866 0.035 Uiso 1 1 calc R . .
H4B H -0.9217 0.8559 0.6331 0.035 Uiso 1 1 calc R . .
C5 C 0.1497(4) 0.5255(3) 0.6921(3) 0.0318(10) Uani 1 1 d . . .
H5A H 0.1107 0.4875 0.6644 0.038 Uiso 1 1 calc R . .
H5B H 0.1984 0.5529 0.6530 0.038 Uiso 1 1 calc R . .
C6 C -0.3662(3) 0.8691(3) 0.5827(3) 0.0245(9) Uani 1 1 d . . .
H6 H -0.4263 0.8332 0.5922 0.029 Uiso 1 1 calc R . .
C7 C -0.6630(4) 0.7814(3) 1.1175(3) 0.0279(9) Uani 1 1 d . A .
C8 C -0.1520(4) 0.8246(3) 0.3499(2) 0.0236(9) Uani 1 1 d . . .
C9 C -0.3073(4) 0.7188(3) 1.0089(3) 0.0255(9) Uani 1 1 d . . .
H9 H -0.3754 0.7537 1.0236 0.031 Uiso 1 1 calc R . .
C10 C -0.3017(4) 1.1667(3) 0.6753(3) 0.0264(9) Uani 1 1 d . . .
H10 H -0.3689 1.1938 0.7034 0.032 Uiso 1 1 calc R . .
C11 C -0.3930(3) 0.9569(3) 0.6248(3) 0.0251(9) Uani 1 1 d . . .
H11 H -0.4651 0.9618 0.6545 0.030 Uiso 1 1 calc R . .
C12 C -0.2469(3) 0.8829(3) 0.6740(2) 0.0216(8) Uani 1 1 d . . .
C13 C -0.2467(4) 0.7490(3) 0.9301(3) 0.0264(9) Uani 1 1 d . . .
H13 H -0.2877 0.7968 0.9072 0.032 Uiso 1 1 calc R . .
C14 C -0.5738(4) 0.8391(3) 1.1194(3) 0.0340(11) Uani 1 1 d . . .
C15 C -0.1985(4) 0.6733(3) 0.7972(3) 0.0264(9) Uani 1 1 d . . .
H15A H -0.2316 0.6294 0.7718 0.032 Uiso 1 1 calc R . .
H15B H -0.2219 0.7286 0.7761 0.032 Uiso 1 1 calc R . .
C16 C -0.0331(4) 0.5833(3) 0.7475(3) 0.0293(10) Uani 1 1 d . . .
C17 C -0.0542(4) 0.7095(3) 0.4037(2) 0.0244(9) Uani 1 1 d . . .
H17 H -0.0446 0.6548 0.3748 0.029 Uiso 1 1 calc R . .
C18 C -0.6551(4) 0.7007(3) 1.1525(3) 0.0296(10) Uani 1 1 d . . .
H18 H -0.5952 0.6821 1.1762 0.036 Uiso 1 1 calc R A .
C19 C 0.1104(4) 0.7417(3) 0.8651(3) 0.0284(10) Uani 1 1 d . . .
C20 C -0.0110(4) 0.7260(3) 0.7750(3) 0.0258(9) Uani 1 1 d . . .
H20 H -0.0316 0.7725 0.7398 0.031 Uiso 1 1 calc R . .
C21 C 0.1843(4) 0.3962(3) 0.7723(3) 0.0254(9) Uani 1 1 d . . .
C22 C -0.1674(4) 0.7241(3) 0.4522(3) 0.0250(9) Uani 1 1 d . . .
H22 H -0.2071 0.6731 0.4512 0.030 Uiso 1 1 calc R . .
C23 C -0.9126(4) 0.6208(4) 1.1173(3) 0.0392(12) Uani 1 1 d . A .
H23A H -0.9806 0.6551 1.1296 0.047 Uiso 1 1 calc R . .
H23B H -0.9078 0.5773 1.1576 0.047 Uiso 1 1 calc R . .
C24 C -0.3611(3) 0.9789(3) 0.4883(3) 0.0284(10) Uani 1 1 d . . .
C25 C -0.7530(4) 0.8082(4) 1.0835(3) 0.0361(11) Uani 1 1 d . . .
H25 H -0.7592 0.8620 1.0600 0.043 Uiso 1 1 calc R A .
C27 C -0.0372(4) 0.7258(3) 0.5371(3) 0.0228(9) Uani 1 1 d . . .
C28 C 0.2754(4) 0.6607(3) 0.8012(3) 0.0304(10) Uani 1 1 d . . .
H28A H 0.3104 0.6661 0.7476 0.036 Uiso 1 1 calc R . .
H28B H 0.3091 0.6968 0.8346 0.036 Uiso 1 1 calc R . .
C29 C -0.1443(4) 0.7667(3) 1.0319(3) 0.0284(10) Uani 1 1 d . . .
C30 C -0.0295(4) 1.2164(3) 0.7182(3) 0.0276(9) Uani 1 1 d . . .
H30A H 0.0004 1.1834 0.7595 0.033 Uiso 1 1 calc R . .
H30B H -0.0479 1.2749 0.7374 0.033 Uiso 1 1 calc R . .
C31 C -0.7375(4) 0.6489(3) 1.1515(3) 0.0318(10) Uani 1 1 d . A .
H31 H -0.7332 0.5946 1.1741 0.038 Uiso 1 1 calc R . .
C32 C -0.2114(4) 1.2290(3) 0.6681(3) 0.0258(9) Uani 1 1 d . . .
H32 H -0.2352 1.2827 0.6971 0.031 Uiso 1 1 calc R . .
C33 C -0.1576(4) 1.1039(3) 0.7346(3) 0.0245(9) Uani 1 1 d . . .
C34 C -1.0014(4) 0.9665(3) 0.5327(3) 0.0261(9) Uani 1 1 d . . .
H34A H -1.0736 0.9682 0.5605 0.031 Uiso 1 1 calc R . .
H34B H -0.9837 0.9098 0.5091 0.031 Uiso 1 1 calc R . .
C36 C 0.3075(4) 0.5003(3) 0.7705(3) 0.0274(9) Uani 1 1 d . . .
H36 H 0.3630 0.5094 0.7262 0.033 Uiso 1 1 calc R . .
C37 C -0.8783(5) 0.9596(4) 0.7819(3) 0.0390(12) Uani 1 1 d . . .
H37 H -0.9477 0.9850 0.7956 0.047 Uiso 1 1 calc R . .
C38 C -0.3283(4) 0.8304(3) 0.4356(3) 0.0302(10) Uani 1 1 d . . .
H38A H -0.3544 0.8580 0.3902 0.036 Uiso 1 1 calc R . .
H38B H -0.3714 0.7830 0.4503 0.036 Uiso 1 1 calc R . .
C39 C -0.3156(4) 1.0198(3) 0.7401(3) 0.0248(9) Uani 1 1 d . . .
H39A H -0.3901 1.0380 0.7583 0.030 Uiso 1 1 calc R . .
H39B H -0.2854 0.9913 0.7836 0.030 Uiso 1 1 calc R . .
C40 C 0.2891(3) 0.3919(3) 1.0838(3) 0.0237(9) Uani 1 1 d . . .
C42 C -0.1301(4) 1.3129(3) 0.5515(3) 0.0272(9) Uani 1 1 d . . .
H42A H -0.1552 1.3306 0.5023 0.033 Uiso 1 1 calc R . .
H42B H -0.1439 1.3618 0.5872 0.033 Uiso 1 1 calc R . .
C43 C 0.3996(4) 0.4180(3) 0.9584(3) 0.0279(9) Uani 1 1 d . . .
H43A H 0.4260 0.4596 0.9911 0.033 Uiso 1 1 calc R . .
H43B H 0.4602 0.3790 0.9365 0.033 Uiso 1 1 calc R . .
C44 C -0.4029(4) 1.1095(3) 0.5708(3) 0.0295(10) Uani 1 1 d . . .
H44A H -0.4641 1.1221 0.6108 0.035 Uiso 1 1 calc R . .
H44B H -0.4207 1.1349 0.5219 0.035 Uiso 1 1 calc R . .
C45 C -0.2237(4) 0.7459(3) 0.5995(3) 0.0252(9) Uani 1 1 d . . .
H45A H -0.1903 0.7248 0.6445 0.030 Uiso 1 1 calc R . .
H45B H -0.2785 0.7083 0.5917 0.030 Uiso 1 1 calc R . .
C46 C 0.0988(4) 0.6785(3) 0.7430(3) 0.0262(9) Uani 1 1 d . . .
H46 H 0.1288 0.7030 0.6930 0.031 Uiso 1 1 calc R . .
C47 C 0.2617(4) 0.2799(3) 0.8509(3) 0.0281(9) Uani 1 1 d . . .
H47A H 0.2154 0.2476 0.8238 0.034 Uiso 1 1 calc R . .
H47B H 0.3347 0.2550 0.8364 0.034 Uiso 1 1 calc R . .
C48 C -0.9242(4) 0.9799(3) 0.5917(3) 0.0252(9) Uani 1 1 d . . .
H48A H -0.9407 1.0369 0.6149 0.030 Uiso 1 1 calc R . .
H48B H -0.8515 0.9765 0.5645 0.030 Uiso 1 1 calc R . .
C49 C -0.0705(4) 0.8173(3) 0.8989(3) 0.0318(10) Uani 1 1 d . . .
H49A H -0.1086 0.8548 0.8647 0.038 Uiso 1 1 calc R . .
H49B H -0.0321 0.8530 0.9294 0.038 Uiso 1 1 calc R . .
C50 C -0.2540(3) 1.2010(3) 0.5434(3) 0.0245(9) Uani 1 1 d . . .
C51 C 0.3312(3) 0.5503(3) 0.8951(3) 0.0261(9) Uani 1 1 d . . .
C52 C 0.3418(3) 0.4233(3) 0.8215(3) 0.0264(9) Uani 1 1 d . . .
H52 H 0.4092 0.3927 0.7973 0.032 Uiso 1 1 calc R . .
C53 C -0.7507(4) 0.8834(4) 0.6915(3) 0.0334(11) Uani 1 1 d . . .
H53 H -0.7328 0.8557 0.6431 0.040 Uiso 1 1 calc R . .
C54 C -0.9086(4) 0.5779(3) 1.0386(3) 0.0312(10) Uani 1 1 d . . .
H54A H -0.8409 0.5430 1.0264 0.037 Uiso 1 1 calc R . .
H54B H -0.9128 0.6213 0.9981 0.037 Uiso 1 1 calc R . .
C55 C -0.7003(5) 0.9280(4) 0.8118(4) 0.0490(17) Uani 1 1 d . . .
C57 C -0.8033(7) 0.9635(4) 0.8330(3) 0.0536(17) Uani 1 1 d . A .
H57 H -0.8226 0.9903 0.8818 0.064 Uiso 1 1 calc R . .
C58 C -0.8332(4) 0.7547(4) 1.0845(3) 0.0371(11) Uani 1 1 d . A .
H58 H -0.8944 0.7725 1.0619 0.045 Uiso 1 1 calc R . .
C60 C -0.9998(4) 0.5219(4) 1.0389(3) 0.0360(11) Uani 1 1 d . . .
H60A H -0.9948 0.4785 1.0793 0.043 Uiso 1 1 calc R . .
H60B H -1.0670 0.5569 1.0522 0.043 Uiso 1 1 calc R . .
C61 C -0.6742(4) 0.8872(5) 0.7401(4) 0.0479(15) Uani 1 1 d . A .
H61 H -0.6049 0.8624 0.7248 0.058 Uiso 1 1 calc R . .
O5 O -0.5628(6) 1.0003(5) 0.8568(4) 0.038(2) Uani 0.498(10) 1 d P A 2
O4 O -0.6478(6) 0.9188(5) 0.9427(4) 0.033(2) Uani 0.498(10) 1 d P A 2
N27 N -0.8511(3) 0.9188(2) 0.7121(2) 0.0231(7) Uani 1 1 d . . .
C64 C -0.5955(11) 0.9168(9) 0.8535(7) 0.031(2) Uani 0.502(10) 1 d P A 1
O2 O -0.5889(3) 0.9120(3) 1.0868(3) 0.0466(10) Uani 1 1 d . A .
N29 N -0.8242(3) 0.6767(3) 1.1178(2) 0.0313(9) Uani 1 1 d . . .
O3 O -0.4980(3) 0.8138(3) 1.1539(3) 0.0433(9) Uani 1 1 d . A .
O1 O -0.5978(3) 1.0850(3) 1.0293(3) 0.0460(9) Uani 1 1 d . A .
O6 O -0.5165(7) 0.8627(6) 0.8348(5) 0.050(3) Uani 0.502(10) 1 d P A 1
Br1 Br -0.4193(2) 1.3892(2) 0.65440(16) 0.0956(13) Uani 0.384(4) 1 d P B 1
Br1' Br -0.5328(4) 1.3199(3) 0.6510(3) 0.234(3) Uani 0.616(4) 1 d P B 2

loop_
_atom_site_aniso_label
_atom_site_aniso_U_11
_atom_site_aniso_U_22
_atom_site_aniso_U_33
_atom_site_aniso_U_23
_atom_site_aniso_U_13
_atom_site_aniso_U_12
U1 0.02887(13) 0.02220(12) 0.02397(12) 0.00070(8) 0.00353(8) 0.00046(8)
O8 0.0300(16) 0.0384(18) 0.0204(15) 0.0041(13) -0.0093(13) -0.0070(14)
O9 0.0236(15) 0.0295(16) 0.0259(16) 0.0041(13) -0.0075(13) 0.0009(12)
O15 0.0371(18) 0.0250(16) 0.0291(17) 0.0010(13) -0.0085(14) -0.0044(14)
O11 0.0320(17) 0.0328(17) 0.0212(15) 0.0004(13) -0.0077(13) -0.0034(13)
O12 0.0346(18) 0.048(2) 0.0287(18) 0.0156(15) -0.0161(14) -0.0131(16)
O14 0.0282(17) 0.0377(18) 0.0267(16) -0.0066(14) -0.0100(13) -0.0019(14)
O13 0.0290(17) 0.0339(18) 0.0306(17) 0.0056(14) -0.0089(14) -0.0006(14)
O10 0.0337(18) 0.0360(18) 0.0257(17) 0.0037(14) -0.0064(13) -0.0044(14)
O16 0.0380(19) 0.0354(18) 0.0291(17) 0.0037(14) -0.0088(14) -0.0114(15)
O17 0.0403(19) 0.0369(19) 0.0328(18) 0.0002(15) -0.0126(15) -0.0100(15)
O7 0.031(4) 0.040(5) 0.019(4) -0.003(3) -0.010(3) -0.010(3)
O19 0.0322(18) 0.044(2) 0.0371(19) -0.0039(16) -0.0073(15) -0.0087(16)
O18 0.0335(19) 0.036(2) 0.063(3) -0.0096(18) -0.0162(18) -0.0043(16)
N1 0.0295(19) 0.0266(19) 0.0177(17) -0.0011(14) -0.0030(15) -0.0064(15)
N2 0.0201(17) 0.0283(19) 0.0225(18) 0.0018(15) -0.0059(14) 0.0026(14)
N4 0.0259(19) 0.030(2) 0.0272(19) 0.0030(16) -0.0052(15) -0.0038(16)
N5 0.0263(19) 0.031(2) 0.0178(17) 0.0002(15) -0.0030(15) -0.0031(15)
N6 0.0238(18) 0.0268(19) 0.0264(19) 0.0019(15) -0.0021(15) 0.0004(15)
N8 0.0268(19) 0.031(2) 0.0196(18) -0.0008(15) -0.0033(15) -0.0039(16)
N9 0.026(2) 0.038(2) 0.031(2) 0.0040(17) -0.0123(16) -0.0013(17)
N10 0.032(2) 0.028(2) 0.032(2) 0.0002(16) -0.0037(17) -0.0063(17)
N11 0.0256(19) 0.029(2) 0.028(2) 0.0007(16) -0.0062(16) 0.0004(15)
N12 0.0251(19) 0.037(2) 0.0224(19) 0.0057(16) -0.0066(15) -0.0018(16)
N13 0.0207(18) 0.033(2) 0.0272(19) 0.0053(16) -0.0050(15) -0.0022(15)
N14 0.030(2) 0.031(2) 0.029(2) 0.0047(16) -0.0090(16) -0.0011(16)
N15 0.0261(19) 0.033(2) 0.0223(18) 0.0030(15) -0.0033(15) -0.0033(16)
N16 0.0266(19) 0.0269(19) 0.0240(18) 0.0018(15) -0.0084(15) 0.0010(15)
N17 0.0276(19) 0.0261(19) 0.0250(19) 0.0019(15) -0.0020(15) -0.0017(15)
N19 0.0266(19) 0.031(2) 0.0246(19) 0.0047(16) -0.0078(15) -0.0040(16)
N20 0.0294(19) 0.0251(19) 0.0228(19) 0.0034(15) -0.0042(15) -0.0026(15)
N21 0.030(2) 0.033(2) 0.030(2) 0.0002(17) -0.0069(16) -0.0042(17)
N22 0.0234(19) 0.040(2) 0.0203(18) 0.0041(16) -0.0075(15) -0.0066(16)
N23 0.026(2) 0.036(2) 0.029(2) 0.0035(17) -0.0110(16) -0.0015(16)
N24 0.0247(19) 0.033(2) 0.034(2) -0.0012(17) -0.0109(16) 0.0014(16)
N25 0.0252(18) 0.0258(19) 0.0233(18) 0.0020(15) -0.0021(15) -0.0012(15)
N26 0.0218(18) 0.031(2) 0.0251(19) -0.0004(15) -0.0063(15) -0.0004(15)
N28 0.0273(19) 0.033(2) 0.027(2) 0.0077(16) -0.0089(15) -0.0037(16)
C65 0.035(7) 0.022(5) 0.019(6) -0.003(4) -0.008(5) -0.004(5)
C4 0.029(2) 0.035(2) 0.028(2) 0.0090(19) -0.0177(19) -0.0138(19)
C5 0.034(2) 0.037(3) 0.026(2) -0.0029(19) -0.013(2) 0.006(2)
C6 0.019(2) 0.033(2) 0.023(2) 0.0068(18) -0.0057(16) -0.0061(17)
C7 0.024(2) 0.033(2) 0.024(2) 0.0027(18) 0.0042(17) -0.0011(19)
C8 0.025(2) 0.031(2) 0.017(2) -0.0040(17) -0.0079(16) -0.0086(18)
C9 0.026(2) 0.024(2) 0.026(2) 0.0007(17) -0.0062(18) 0.0039(17)
C10 0.022(2) 0.027(2) 0.027(2) 0.0016(18) 0.0028(17) 0.0051(17)
C11 0.0155(19) 0.034(2) 0.026(2) 0.0074(18) -0.0050(16) -0.0029(17)
C12 0.020(2) 0.026(2) 0.020(2) 0.0053(16) -0.0030(16) -0.0038(16)
C13 0.026(2) 0.022(2) 0.031(2) 0.0035(18) -0.0054(18) 0.0024(17)
C14 0.024(2) 0.037(3) 0.038(3) -0.001(2) 0.006(2) 0.000(2)
C15 0.025(2) 0.033(2) 0.023(2) 0.0047(18) -0.0085(17) -0.0027(18)
C16 0.029(2) 0.034(3) 0.027(2) 0.0019(19) -0.0126(19) -0.0016(19)
C17 0.031(2) 0.025(2) 0.018(2) -0.0042(16) -0.0051(17) -0.0066(18)
C18 0.027(2) 0.031(2) 0.027(2) -0.0014(19) 0.0008(18) 0.0058(19)
C19 0.032(2) 0.028(2) 0.027(2) 0.0074(18) -0.0080(19) -0.0065(19)
C20 0.026(2) 0.027(2) 0.025(2) 0.0094(17) -0.0064(17) -0.0030(18)
C21 0.022(2) 0.034(2) 0.019(2) -0.0049(17) -0.0025(16) 0.0040(18)
C22 0.029(2) 0.029(2) 0.020(2) -0.0003(17) -0.0063(17) -0.0110(18)
C23 0.037(3) 0.048(3) 0.033(3) -0.003(2) 0.002(2) -0.017(2)
C24 0.017(2) 0.041(3) 0.030(2) 0.010(2) -0.0124(18) -0.0088(18)
C25 0.033(3) 0.043(3) 0.033(3) 0.015(2) -0.005(2) -0.005(2)
C27 0.029(2) 0.021(2) 0.019(2) 0.0002(16) -0.0050(17) -0.0038(17)
C28 0.027(2) 0.032(2) 0.034(3) 0.009(2) -0.0094(19) -0.0061(19)
C29 0.028(2) 0.023(2) 0.033(2) -0.0027(18) -0.0024(19) 0.0022(18)
C30 0.032(2) 0.035(2) 0.016(2) -0.0031(17) -0.0025(17) -0.0051(19)
C31 0.035(3) 0.028(2) 0.031(2) -0.0010(19) 0.001(2) 0.0008(19)
C32 0.026(2) 0.025(2) 0.025(2) -0.0029(17) 0.0023(17) 0.0012(18)
C33 0.023(2) 0.029(2) 0.020(2) -0.0038(17) 0.0007(17) 0.0011(17)
C34 0.028(2) 0.031(2) 0.024(2) 0.0073(19) -0.0154(18) -0.0105(18)
C36 0.024(2) 0.034(2) 0.024(2) 0.0019(18) -0.0036(17) 0.0007(18)
C37 0.051(3) 0.044(3) 0.022(2) 0.000(2) -0.010(2) 0.000(2)
C38 0.021(2) 0.050(3) 0.023(2) 0.002(2) -0.0109(17) -0.008(2)
C39 0.025(2) 0.030(2) 0.019(2) 0.0018(17) -0.0003(16) -0.0003(18)
C40 0.022(2) 0.025(2) 0.025(2) 0.0046(17) -0.0077(17) 0.0024(17)
C42 0.029(2) 0.024(2) 0.028(2) 0.0020(18) -0.0023(18) 0.0004(18)
C43 0.021(2) 0.038(3) 0.026(2) 0.0075(19) -0.0058(17) -0.0044(18)
C44 0.019(2) 0.033(2) 0.037(3) 0.009(2) -0.0094(18) 0.0015(18)
C45 0.028(2) 0.027(2) 0.020(2) 0.0043(17) -0.0015(17) -0.0014(18)
C46 0.026(2) 0.030(2) 0.023(2) 0.0068(18) -0.0069(17) -0.0001(18)
C47 0.029(2) 0.029(2) 0.026(2) -0.0035(18) -0.0048(18) 0.0038(18)
C48 0.026(2) 0.029(2) 0.024(2) 0.0046(18) -0.0148(18) -0.0085(18)
C49 0.034(3) 0.024(2) 0.036(3) -0.0003(19) 0.000(2) -0.0057(19)
C50 0.020(2) 0.025(2) 0.027(2) 0.0019(17) -0.0023(17) 0.0052(17)
C51 0.021(2) 0.032(2) 0.027(2) 0.0067(19) -0.0050(17) -0.0072(18)
C52 0.017(2) 0.035(2) 0.027(2) 0.0040(19) -0.0036(17) 0.0006(17)
C53 0.030(2) 0.044(3) 0.028(2) 0.007(2) -0.0085(19) -0.006(2)
C54 0.032(2) 0.034(2) 0.028(2) 0.0012(19) -0.0026(19) -0.004(2)
C55 0.059(4) 0.057(4) 0.045(3) 0.033(3) -0.034(3) -0.039(3)
C57 0.099(6) 0.044(3) 0.024(3) -0.004(2) -0.027(3) -0.012(3)
C58 0.031(3) 0.052(3) 0.030(3) 0.010(2) -0.006(2) -0.008(2)
C60 0.033(3) 0.041(3) 0.034(3) 0.000(2) 0.000(2) -0.008(2)
C61 0.028(3) 0.080(4) 0.040(3) 0.026(3) -0.016(2) -0.013(3)
O5 0.039(4) 0.055(5) 0.027(4) 0.008(3) -0.018(3) -0.023(4)
O4 0.040(4) 0.041(4) 0.023(3) 0.005(3) -0.012(3) -0.016(3)
N27 0.0263(19) 0.0273(19) 0.0190(17) 0.0064(14) -0.0115(15) -0.0084(15)
C64 0.037(6) 0.034(6) 0.026(6) 0.002(5) -0.019(5) -0.007(5)
O2 0.042(2) 0.041(2) 0.054(2) 0.0214(18) 0.0054(18) -0.0094(17)
N29 0.032(2) 0.039(2) 0.0217(19) -0.0006(16) 0.0004(16) -0.0077(18)
O3 0.0283(18) 0.043(2) 0.061(3) -0.0019(18) -0.0132(17) -0.0020(16)
O1 0.045(2) 0.037(2) 0.051(2) -0.0042(17) 0.0034(18) 0.0072(17)
O6 0.048(5) 0.053(5) 0.054(5) -0.005(4) -0.032(4) 0.007(4)
Br1 0.100(2) 0.101(2) 0.0707(16) 0.0141(13) 0.0129(13) 0.0356(16)
Br1' 0.232(5) 0.171(3) 0.302(6) -0.122(4) -0.058(4) 0.009(3)

loop_
_atom_type_symbol
_atom_type_description
_atom_type_scat_dispersion_real
_atom_type_scat_dispersion_imag
_atom_type_scat_source
C C 0.0181 0.0091 'International Tables Vol C Tables 4.2.6.8 and 6.1.1.4'
H H 0.0000 0.0000 'International Tables Vol C Tables 4.2.6.8 and 6.1.1.4'
N N 0.0311 0.0180 'International Tables Vol C Tables 4.2.6.8 and 6.1.1.4'
O O 0.0492 0.0322 'International Tables Vol C Tables 4.2.6.8 and 6.1.1.4'
U U -4.3638 13.4090 'International Tables Vol C Tables 4.2.6.8 and 6.1.1.4'
Br Br -0.6763 1.2805 'International Tables Vol C Tables 4.2.6.8 and 6.1.1.4'

loop_
_geom_angle_atom_site_label_1
_geom_angle_atom_site_label_2
_geom_angle_atom_site_label_3
_geom_angle
_geom_angle_site_symmetry_1
_geom_angle_site_symmetry_3
O1 U1 O1 180.000(2) . 2_477
O1 U1 O7 85.8(2) . .
O1 U1 O7 94.2(2) 2_477 .
O1 U1 O7 94.2(2) . 2_477
O1 U1 O7 85.8(2) 2_477 2_477
O7 U1 O7 180.000(2) . 2_477
O1 U1 O2 89.76(18) . .
O1 U1 O2 90.24(18) 2_477 .
O7 U1 O2 88.3(2) . .
O7 U1 O2 91.7(2) 2_477 .
O1 U1 O2 90.24(18) . 2_477
O1 U1 O2 89.76(18) 2_477 2_477
O7 U1 O2 91.7(2) . 2_477
O7 U1 O2 88.3(2) 2_477 2_477
O2 U1 O2 180.000(1) . 2_477
O1 U1 O4 89.1(2) . .
O1 U1 O4 90.9(2) 2_477 .
O7 U1 O4 23.2(2) . .
O7 U1 O4 156.8(2) 2_477 .
O2 U1 O4 65.3(2) . .
O2 U1 O4 114.69(19) 2_477 .
O1 U1 O4 90.9(2) . 2_477
O1 U1 O4 89.1(2) 2_477 2_477
O7 U1 O4 156.8(2) . 2_477
O7 U1 O4 23.2(2) 2_477 2_477
O2 U1 O4 114.69(19) . 2_477
O2 U1 O4 65.3(2) 2_477 2_477
O4 U1 O4 180.0(3) . 2_477
O1 U1 O5 90.1(2) . .
O1 U1 O5 89.9(2) 2_477 .
O7 U1 O5 25.6(2) . .
O7 U1 O5 154.4(2) 2_477 .
O2 U1 O5 113.52(19) . .
O2 U1 O5 66.48(19) 2_477 .
O4 U1 O5 48.2(2) . .
O4 U1 O5 131.8(2) 2_477 .
O1 U1 O5 89.9(2) . 2_477
O1 U1 O5 90.1(2) 2_477 2_477
O7 U1 O5 154.4(2) . 2_477
O7 U1 O5 25.6(2) 2_477 2_477
O2 U1 O5 66.48(19) . 2_477
O2 U1 O5 113.52(19) 2_477 2_477
O4 U1 O5 131.8(2) . 2_477
O4 U1 O5 48.2(2) 2_477 2_477
O5 U1 O5 180.000(2) . 2_477
O1 U1 C65 91.8(3) . 2_477
O1 U1 C65 88.2(3) 2_477 2_477
O7 U1 C65 177.5(3) . 2_477
O7 U1 C65 2.5(3) 2_477 2_477
O2 U1 C65 90.8(2) . 2_477
O2 U1 C65 89.2(2) 2_477 2_477
O4 U1 C65 156.1(3) . 2_477
O4 U1 C65 23.9(3) 2_477 2_477
O5 U1 C65 155.7(3) . 2_477
O5 U1 C65 24.3(3) 2_477 2_477
O1 U1 C65 88.2(3) . .
O1 U1 C65 91.8(3) 2_477 .
O7 U1 C65 2.5(3) . .
O7 U1 C65 177.5(3) 2_477 .
O2 U1 C65 89.2(2) . .
O2 U1 C65 90.8(2) 2_477 .
O4 U1 C65 23.9(3) . .
O4 U1 C65 156.1(3) 2_477 .
O5 U1 C65 24.3(3) . .
O5 U1 C65 155.7(3) 2_477 .
C65 U1 C65 180.000(2) 2_477 .
C64 O7 U1 133.8(8) . .
C8 N1 C30 121.0(4) . 2_576
C8 N1 C17 111.7(4) . .
C30 N1 C17 120.7(4) 2_576 .
C12 N2 C39 121.6(4) . .
C12 N2 C11 112.2(4) . .
C39 N2 C11 123.5(4) . .
C16 N4 C15 123.2(4) . .
C16 N4 C20 111.9(4) . .
C15 N4 C20 123.8(4) . .
C27 N5 C45 121.1(4) . .
C27 N5 C22 112.2(4) . .
C45 N5 C22 123.5(4) . .
C33 N6 C10 112.8(4) . .
C33 N6 C39 123.2(4) . .
C10 N6 C39 124.0(4) . .
C27 N8 C17 113.1(4) . .
C27 N8 C42 122.5(4) . 2_576
C17 N8 C42 124.1(4) . 2_576
C21 N9 C5 122.7(4) . .
C21 N9 C36 112.8(4) . .
C5 N9 C36 124.5(4) . .
C29 N10 C13 112.2(4) . .
C29 N10 C49 124.0(4) . .
C13 N10 C49 123.1(4) . .
C29 N11 C47 123.4(4) . 2_567
C29 N11 C9 112.4(4) . .
C47 N11 C9 122.4(4) 2_567 .
C24 N12 C38 122.3(4) . .
C24 N12 C6 111.9(4) . .
C38 N12 C6 124.6(4) . .
C50 N13 C44 121.6(4) . .
C50 N13 C10 111.5(4) . .
C44 N13 C10 122.4(4) . .
C51 N14 C28 122.2(4) . .
C51 N14 C36 111.4(4) . .
C28 N14 C36 122.8(4) . .
C33 N15 C32 112.4(4) . .
C33 N15 C30 122.9(4) . .
C32 N15 C30 123.2(4) . .
C12 N16 C45 123.1(4) . .
C12 N16 C6 112.4(4) . .
C45 N16 C6 124.1(4) . .
C40 N17 C9 111.8(4) . 2_567
C40 N17 C43 121.4(4) . .
C9 N17 C43 123.3(4) 2_567 .
C51 N19 C52 113.0(4) . .
C51 N19 C43 122.4(4) . .
C52 N19 C43 124.2(4) . .
C40 N20 C13 112.3(4) 2_567 .
C40 N20 C15 122.4(4) 2_567 .
C13 N20 C15 122.9(4) . .
C19 N21 C49 123.1(4) . .
C19 N21 C20 112.0(4) . .
C49 N21 C20 123.9(4) . .
C8 N22 C22 112.9(4) . .
C8 N22 C38 123.7(4) . .
C22 N22 C38 123.3(4) . .
C19 N23 C28 122.5(4) . .
C19 N23 C46 112.9(4) . .
C28 N23 C46 124.4(4) . .
C16 N24 C46 112.2(4) . .
C16 N24 C5 122.7(4) . .
C46 N24 C5 123.1(4) . .
C50 N25 C32 112.3(4) . .
C50 N25 C42 122.9(4) . .
C32 N25 C42 122.9(4) . .
C21 N26 C52 111.4(4) . .
C21 N26 C47 121.0(4) . .
C52 N26 C47 122.7(4) . .
C24 N28 C44 123.1(4) . .
C24 N28 C11 112.9(4) . .
C44 N28 C11 123.9(4) . .
O4 C65 O5 121.0(12) . .
O4 C65 C55 122.0(9) . .
O5 C65 C55 116.5(9) . .
O4 C65 U1 59.9(7) . .
O5 C65 U1 61.5(7) . .
C55 C65 U1 177.4(8) . .
N27 C4 C48 113.4(3) . .
N9 C5 N24 113.6(4) . .
N16 C6 N12 114.6(4) . .
N16 C6 C11 103.5(3) . .
N12 C6 C11 103.8(4) . .
C25 C7 C18 119.7(5) . .
C25 C7 C14 121.1(5) . .
C18 C7 C14 119.2(4) . .
O8 C8 N22 126.0(4) . .
O8 C8 N1 126.3(4) . .
N22 C8 N1 107.6(4) . .
N17 C9 N11 114.4(4) 2_567 .
N17 C9 C13 103.5(4) 2_567 .
N11 C9 C13 103.1(4) . .
N6 C10 N13 115.7(4) . .
N6 C10 C32 103.4(4) . .
N13 C10 C32 102.9(4) . .
N28 C11 N2 114.5(4) . .
N28 C11 C6 103.2(4) . .
N2 C11 C6 103.3(3) . .
O9 C12 N2 125.7(4) . .
O9 C12 N16 126.0(4) . .
N2 C12 N16 108.3(4) . .
N10 C13 N20 115.1(4) . .
N10 C13 C9 103.4(4) . .
N20 C13 C9 102.8(4) . .
O3 C14 O2 126.9(5) . .
O3 C14 C7 118.4(5) . .
O2 C14 C7 114.7(5) . .
N4 C15 N20 113.2(4) . .
O18 C16 N4 125.5(5) . .
O18 C16 N24 125.7(5) . .
N4 C16 N24 108.7(4) . .
N8 C17 N1 115.3(4) . .
N8 C17 C22 103.1(3) . .
N1 C17 C22 102.8(4) . .
C31 C18 C7 118.8(5) . .
O17 C19 N23 126.5(5) . .
O17 C19 N21 125.5(5) . .
N23 C19 N21 108.0(4) . .
N4 C20 N21 115.3(4) . .
N4 C20 C46 103.0(4) . .
N21 C20 C46 103.6(4) . .
O14 C21 N26 126.0(5) . .
O14 C21 N9 126.0(4) . .
N26 C21 N9 108.0(4) . .
N22 C22 N5 115.4(4) . .
N22 C22 C17 103.2(4) . .
N5 C22 C17 103.0(3) . .
N29 C23 C54 111.5(4) . .
O12 C24 N28 126.2(5) . .
O12 C24 N12 125.9(5) . .
N28 C24 N12 107.9(4) . .
C58 C25 C7 119.3(5) . .
O11 C27 N8 126.0(4) . .
O11 C27 N5 126.2(4) . .
N8 C27 N5 107.8(4) . .
N14 C28 N23 113.6(4) . .
O19 C29 N11 125.9(5) . .
O19 C29 N10 125.6(5) . .
N11 C29 N10 108.5(4) . .
N15 C30 N1 113.6(4) . 2_576
N29 C31 C18 120.2(5) . .
N25 C32 N15 115.9(4) . .
N25 C32 C10 103.4(4) . .
N15 C32 C10 103.0(4) . .
O13 C33 N6 126.0(4) . .
O13 C33 N15 125.9(4) . .
N6 C33 N15 108.1(4) . .
C48 C34 C34 113.4(4) . 2_376
N9 C36 N14 115.5(4) . .
N9 C36 C52 103.1(4) . .
N14 C36 C52 103.2(4) . .
N27 C37 C57 120.0(6) . .
N12 C38 N22 114.6(4) . .
N6 C39 N2 114.0(4) . .
O15 C40 N20 126.0(4) . 2_567
O15 C40 N17 125.4(4) . .
N20 C40 N17 108.6(4) 2_567 .
N8 C42 N25 113.5(4) 2_576 .
N19 C43 N17 113.2(4) . .
N28 C44 N13 113.4(4) . .
N5 C45 N16 113.3(4) . .
N24 C46 N23 115.7(4) . .
N24 C46 C20 103.3(4) . .
N23 C46 C20 103.2(4) . .
N11 C47 N26 113.3(4) 2_567 .
C34 C48 C4 111.5(4) . .
N21 C49 N10 114.1(4) . .
O10 C50 N25 125.4(4) . .
O10 C50 N13 125.7(4) . .
N25 C50 N13 109.0(4) . .
O16 C51 N19 126.0(4) . .
O16 C51 N14 126.1(4) . .
N19 C51 N14 107.8(4) . .
N19 C52 N26 115.8(4) . .
N19 C52 C36 103.4(4) . .
N26 C52 C36 103.7(3) . .
N27 C53 C61 121.4(5) . .
C23 C54 C60 110.8(4) . .
C57 C55 C61 118.9(5) . .
C57 C55 C65 106.5(8) . .
C61 C55 C65 134.4(8) . .
C57 C55 C64 135.0(8) . .
C61 C55 C64 106.0(8) . .
C65 C55 C64 29.4(5) . .
C55 C57 C37 120.0(6) . .
N29 C58 C25 120.5(5) . .
C60 C60 C54 113.0(5) 2_367 .
C53 C61 C55 119.5(6) . .
C65 O5 U1 94.2(7) . .
C65 O4 U1 96.2(8) . .
C53 N27 C37 120.1(4) . .
C53 N27 C4 119.3(4) . .
C37 N27 C4 120.6(4) . .
O6 C64 O7 125.3(9) . .
O6 C64 C55 125.6(11) . .
O7 C64 C55 108.9(13) . .
C14 O2 U1 139.7(3) . .
C58 N29 C31 121.6(4) . .
C58 N29 C23 118.7(4) . .
C31 N29 C23 119.8(4) . .

loop_
_geom_bond_atom_site_label_1
_geom_bond_atom_site_label_2
_geom_bond_distance
_geom_bond_site_symmetry_2
U1 O1 1.757(4) .
U1 O1 1.757(4) 2_477
U1 O7 2.242(9) .
U1 O7 2.242(9) 2_477
U1 O2 2.272(4) .
U1 O2 2.272(4) 2_477
U1 O4 2.646(7) .
U1 O4 2.646(7) 2_477
U1 O5 2.679(6) .
U1 O5 2.679(7) 2_477
U1 C65 3.042(14) 2_477
U1 C65 3.042(14) .
O8 C8 1.225(6) .
O9 C12 1.220(5) .
O15 C40 1.225(6) .
O11 C27 1.218(5) .
O12 C24 1.219(6) .
O14 C21 1.213(6) .
O13 C33 1.218(6) .
O10 C50 1.234(6) .
O16 C51 1.217(6) .
O17 C19 1.215(6) .
O7 C64 1.271(16) .
O19 C29 1.223(6) .
O18 C16 1.224(6) .
N1 C8 1.373(6) .
N1 C30 1.455(6) 2_576
N1 C17 1.457(6) .
N2 C12 1.364(6) .
N2 C39 1.449(6) .
N2 C11 1.456(5) .
N4 C16 1.355(6) .
N4 C15 1.447(6) .
N4 C20 1.453(6) .
N5 C27 1.373(6) .
N5 C45 1.440(6) .
N5 C22 1.449(5) .
N6 C33 1.369(6) .
N6 C10 1.442(6) .
N6 C39 1.449(6) .
N8 C27 1.366(6) .
N8 C17 1.441(6) .
N8 C42 1.441(6) 2_576
N9 C21 1.377(7) .
N9 C5 1.442(6) .
N9 C36 1.443(6) .
N10 C29 1.374(7) .
N10 C13 1.445(6) .
N10 C49 1.451(6) .
N11 C29 1.359(6) .
N11 C47 1.452(6) 2_567
N11 C9 1.453(6) .
N12 C24 1.378(7) .
N12 C38 1.445(6) .
N12 C6 1.454(6) .
N13 C50 1.364(6) .
N13 C44 1.452(6) .
N13 C10 1.455(6) .
N14 C51 1.378(6) .
N14 C28 1.443(6) .
N14 C36 1.459(6) .
N15 C33 1.376(6) .
N15 C32 1.449(6) .
N15 C30 1.452(6) .
N16 C12 1.366(6) .
N16 C45 1.446(6) .
N16 C6 1.449(6) .
N17 C40 1.363(6) .
N17 C9 1.448(6) 2_567
N17 C43 1.448(6) .
N19 C51 1.370(6) .
N19 C52 1.438(6) .
N19 C43 1.445(6) .
N20 C40 1.358(6) 2_567
N20 C13 1.449(6) .
N20 C15 1.451(6) .
N21 C19 1.376(6) .
N21 C49 1.439(6) .
N21 C20 1.455(6) .
N22 C8 1.370(6) .
N22 C22 1.444(6) .
N22 C38 1.457(6) .
N23 C19 1.367(7) .
N23 C28 1.444(6) .
N23 C46 1.448(6) .
N24 C16 1.360(6) .
N24 C46 1.440(6) .
N24 C5 1.455(6) .
N25 C50 1.363(6) .
N25 C32 1.438(6) .
N25 C42 1.445(6) .
N26 C21 1.373(6) .
N26 C52 1.458(6) .
N26 C47 1.458(6) .
N28 C24 1.366(7) .
N28 C44 1.438(6) .
N28 C11 1.449(6) .
C65 O4 1.242(14) .
C65 O5 1.257(13) .
C65 C55 1.525(15) .
C4 N27 1.489(5) .
C4 C48 1.525(6) .
C6 C11 1.541(7) .
C7 C25 1.378(7) .
C7 C18 1.393(7) .
C7 C14 1.509(7) .
C9 N17 1.448(6) 2_567
C9 C13 1.552(6) .
C10 C32 1.558(6) .
C14 O3 1.227(7) .
C14 O2 1.275(7) .
C17 C22 1.554(6) .
C18 C31 1.377(7) .
C20 C46 1.546(6) .
C23 N29 1.479(6) .
C23 C54 1.502(7) .
C25 C58 1.369(8) .
C30 N1 1.455(6) 2_576
C31 N29 1.343(7) .
C34 C48 1.525(5) .
C34 C34 1.528(8) 2_376
C36 C52 1.547(6) .
C37 N27 1.346(7) .
C37 C57 1.381(8) .
C40 N20 1.358(6) 2_567
C42 N8 1.441(6) 2_576
C47 N11 1.452(6) 2_567
C53 N27 1.340(7) .
C53 C61 1.364(7) .
C54 C60 1.509(7) .
C55 C57 1.372(10) .
C55 C61 1.373(10) .
C55 C64 1.584(12) .
C58 N29 1.343(7) .
C60 C60 1.502(10) 2_367
C64 O6 1.257(19) .

loop_
_platon_squeeze_void_nr
_platon_squeeze_void_average_x
_platon_squeeze_void_average_y
_platon_squeeze_void_average_z
_platon_squeeze_void_volume
_platon_squeeze_void_count_electrons
_platon_squeeze_void_content
1 0.000 0.000 0.000 89 18 ' '
2 -0.032 0.500 0.500 451 135 ' '
3 0.408 0.109 0.719 18 9 ' '
4 0.591 0.891 0.281 18 9 ' '
